data_1514431
loop_
_publ_author_name
'Song, Na Ri'
'Moon, Jong Hun'
'Choi, Jiyoung'
'Jun, Eun Jin'
'Kim, Youngmee'
'Kim, Sung-Jin'
'Lee, Jin Yong'
'Yoon, Juyoung'

_publ_section_title
;
 Cyclic benzobisimidazolium derivative for the selective fluorescent
 recognition of HSO4&#x2212;via a combination of C--H hydrogen bonds and
 charge interactions
;
_journal_issue 4
_journal_name_full 'Chemical Science'
_journal_page_first 1765
_journal_paper_doi 10.1039/c3sc22201b
_journal_volume 4
_journal_year 2013
_chemical_formula_sum 'C62 H44 Br4 N8 O7'
_chemical_formula_weight 1332.69
_chemical_name_systematic
;
?
;
_space_group_IT_number 61
_symmetry_cell_setting orthorhombic
_symmetry_space_group_name_Hall '-P 2ac 2ab'
_symmetry_space_group_name_H-M 'P b c a'
_atom_sites_solution_hydrogens geom
_atom_sites_solution_primary direct
_atom_sites_solution_secondary difmap
_audit_creation_method SHELXTL
_cell_angle_alpha 90.00
_cell_angle_beta 90.00
_cell_angle_gamma 90.00
_cell_formula_units_Z 8
_cell_length_a 19.744(4)
_cell_length_b 19.587(4)
_cell_length_c 32.310(7)
_cell_measurement_reflns_used 2772
_cell_measurement_temperature 170(2)
_cell_measurement_theta_max 26.38
_cell_measurement_theta_min 2.46
_cell_volume 12495(4)
_computing_cell_refinement 'Bruker SMART'
_computing_data_collection 'Bruker SMART'
_computing_data_reduction 'Bruker SAINT'
_computing_molecular_graphics 'Bruker SHELXTL'
_computing_publication_material 'Bruker SHELXTL'
_computing_structure_refinement 'SHELXL-97 (Sheldrick, 1997)'
_computing_structure_solution 'SHELXS-97 (Sheldrick, 1990)'
_diffrn_ambient_temperature 170(2)
_diffrn_measured_fraction_theta_full 0.996
_diffrn_measured_fraction_theta_max 0.996
_diffrn_measurement_device_type 'CCD area detector'
_diffrn_measurement_method 'phi and omega scans'
_diffrn_radiation_monochromator graphite
_diffrn_radiation_source 'fine-focus sealed tube'
_diffrn_radiation_type MoK\a
_diffrn_radiation_wavelength 0.71073
_diffrn_reflns_av_R_equivalents 0.1097
_diffrn_reflns_av_sigmaI/netI 0.0951
_diffrn_reflns_limit_h_max 24
_diffrn_reflns_limit_h_min -24
_diffrn_reflns_limit_k_max 24
_diffrn_reflns_limit_k_min -23
_diffrn_reflns_limit_l_max 39
_diffrn_reflns_limit_l_min -26
_diffrn_reflns_number 67322
_diffrn_reflns_theta_full 26.00
_diffrn_reflns_theta_max 26.00
_diffrn_reflns_theta_min 1.93
_exptl_absorpt_coefficient_mu 2.633
_exptl_absorpt_correction_T_max 0.674
_exptl_absorpt_correction_T_min 0.572
_exptl_absorpt_correction_type multi-scan
_exptl_absorpt_process_details '(SADABS; Bruker, 1997)'
_exptl_crystal_colour colorless
_exptl_crystal_density_diffrn 1.417
_exptl_crystal_density_method 'not measured'
_exptl_crystal_description block
_exptl_crystal_F_000 5344
_exptl_crystal_size_max 0.25
_exptl_crystal_size_mid 0.18
_exptl_crystal_size_min 0.15
_refine_diff_density_max 2.159
_refine_diff_density_min -0.797
_refine_diff_density_rms 0.129
_refine_ls_extinction_method none
_refine_ls_goodness_of_fit_ref 1.065
_refine_ls_hydrogen_treatment constr
_refine_ls_matrix_type full
_refine_ls_number_parameters 685
_refine_ls_number_reflns 12241
_refine_ls_number_restraints 7
_refine_ls_restrained_S_all 1.065
_refine_ls_R_factor_all 0.1787
_refine_ls_R_factor_gt 0.0895
_refine_ls_shift/su_max 0.002
_refine_ls_shift/su_mean 0.000
_refine_ls_structure_factor_coef Fsqd
_refine_ls_weighting_details 'calc w=1/[\s^2^(Fo^2^)+(0.1496P)^2^+23.0062P] where P=(Fo^2^+2Fc^2^)/3'
_refine_ls_weighting_scheme calc
_refine_ls_wR_factor_gt 0.2549
_refine_ls_wR_factor_ref 0.3053
_reflns_number_gt 5885
_reflns_number_total 12241
_reflns_threshold_expression >2sigma(I)
_cod_data_source_file c3sc22201b.txt
_cod_data_source_block 1
_cod_original_sg_symbol_H-M Pbca
_cod_database_code 1514431

loop_
_symmetry_equiv_pos_as_xyz
'x, y, z'
'-x+1/2, -y, z+1/2'
'-x, y+1/2, -z+1/2'
'x+1/2, -y+1/2, -z'
'-x, -y, -z'
'x-1/2, y, -z-1/2'
'x, -y-1/2, z-1/2'
'-x-1/2, y-1/2, z'

loop_
_atom_site_label
_atom_site_type_symbol
_atom_site_fract_x
_atom_site_fract_y
_atom_site_fract_z
_atom_site_U_iso_or_equiv
_atom_site_adp_type
_atom_site_occupancy
_atom_site_symmetry_multiplicity
_atom_site_calc_flag
_atom_site_refinement_flags
Br1 Br 0.62015(5) 0.71583(5) 0.14322(3) 0.0562(3) Uani 1 1 d .
Br2 Br 0.38216(5) 0.27146(6) 0.13817(3) 0.0599(3) Uani 1 1 d .
Br3 Br 0.38803(5) 0.02080(5) 0.89200(4) 0.0751(4) Uani 1 1 d .
Br41 Br 0.3831(3) 0.0056(3) 0.13924(17) 0.0378(14) Uiso 0.25 1 d P
Br42 Br 0.3626(3) -0.0137(3) 0.13829(18) 0.0715(17) Uiso 0.25 1 d P
Br43 Br 0.3868(2) 0.0113(2) 0.1259(2) 0.0243(9) Uiso 0.25 1 d P
Br44 Br 0.3881(3) 0.0144(3) 0.1105(2) 0.063(2) Uiso 0.25 1 d P
N1 N 0.7352(3) 0.3270(3) 1.1544(2) 0.0400(16) Uani 1 1 d .
N2 N 0.7395(4) 0.3225(4) 1.0865(2) 0.0472(18) Uani 1 1 d .
N3 N 0.5522(3) 0.1518(3) 1.08362(18) 0.0347(15) Uani 1 1 d .
N4 N 0.5461(3) 0.1549(3) 1.15154(18) 0.0338(15) Uani 1 1 d .
N5 N 0.5486(3) 0.1610(3) 0.83936(17) 0.0329(15) Uani 1 1 d .
N6 N 0.5534(3) 0.1547(3) 0.90719(19) 0.0390(16) Uani 1 1 d .
N7 N 0.7379(3) 0.3276(3) 0.9091(2) 0.0381(16) Uani 1 1 d .
N8 N 0.7313(3) 0.3382(3) 0.8413(2) 0.0392(16) Uani 1 1 d .
C1 C 0.7662(4) 0.3484(4) 1.1209(3) 0.046(2) Uani 1 1 d .
H1 H 0.8036 0.3789 1.1212 0.055 Uiso 1 1 calc R
C2 C 0.6839(4) 0.2818(4) 1.1411(2) 0.0361(18) Uani 1 1 d .
C3 C 0.6859(4) 0.2791(4) 1.0976(2) 0.0381(19) Uani 1 1 d .
C4 C 0.6451(4) 0.2390(4) 1.0739(3) 0.041(2) Uani 1 1 d .
H4 H 0.6479 0.2376 1.0445 0.049 Uiso 1 1 calc R
C5 C 0.5994(4) 0.2006(4) 1.0962(2) 0.0347(18) Uani 1 1 d .
C6 C 0.5964(4) 0.2027(4) 1.1397(2) 0.0334(18) Uani 1 1 d .
C7 C 0.6387(4) 0.2432(4) 1.1640(3) 0.039(2) Uani 1 1 d .
H7 H 0.6367 0.2442 1.1933 0.047 Uiso 1 1 calc R
C8 C 0.5228(4) 0.1252(4) 1.1169(2) 0.0390(19) Uani 1 1 d .
H8 H 0.4898 0.0900 1.1163 0.047 Uiso 1 1 calc R
C9 C 0.5413(4) 0.1305(4) 1.0406(2) 0.0390(19) Uani 1 1 d .
H9A H 0.5199 0.0848 1.0403 0.047 Uiso 1 1 calc R
H9B H 0.5856 0.1268 1.0265 0.047 Uiso 1 1 calc R
C10 C 0.4979(4) 0.1787(4) 1.0174(2) 0.0376(19) Uani 1 1 d .
C11 C 0.4527(4) 0.2202(5) 1.0387(3) 0.053(2) Uani 1 1 d .
H11 H 0.4523 0.2200 1.0681 0.064 Uiso 1 1 calc R
C12 C 0.4083(5) 0.2618(6) 1.0172(3) 0.071(3) Uani 1 1 d .
H12 H 0.3780 0.2906 1.0321 0.085 Uiso 1 1 calc R
C13 C 0.4075(5) 0.2621(6) 0.9748(3) 0.075(3) Uani 1 1 d .
H13 H 0.3758 0.2900 0.9605 0.090 Uiso 1 1 calc R
C14 C 0.4524(4) 0.2220(5) 0.9525(3) 0.060(3) Uani 1 1 d .
H14 H 0.4531 0.2232 0.9231 0.072 Uiso 1 1 calc R
C15 C 0.4965(4) 0.1797(4) 0.9745(2) 0.0374(19) Uani 1 1 d .
C16 C 0.5413(4) 0.1305(4) 0.9500(2) 0.044(2) Uani 1 1 d .
H16A H 0.5853 0.1253 0.9643 0.053 Uiso 1 1 calc R
H16B H 0.5193 0.0851 0.9490 0.053 Uiso 1 1 calc R
C17 C 0.5242(4) 0.1287(4) 0.8729(2) 0.040(2) Uani 1 1 d .
H17 H 0.4915 0.0931 0.8724 0.048 Uiso 1 1 calc R
C18 C 0.5972(4) 0.2095(4) 0.8518(2) 0.0354(19) Uani 1 1 d .
C19 C 0.5997(4) 0.2044(4) 0.8960(2) 0.0351(18) Uani 1 1 d .
C20 C 0.6436(4) 0.2432(4) 0.9199(2) 0.0367(19) Uani 1 1 d .
H20 H 0.6450 0.2413 0.9493 0.044 Uiso 1 1 calc R
C21 C 0.6855(4) 0.2855(4) 0.8961(2) 0.0375(19) Uani 1 1 d .
C22 C 0.6811(4) 0.2909(4) 0.8530(2) 0.0364(19) Uani 1 1 d .
C23 C 0.6372(4) 0.2526(4) 0.8288(2) 0.0367(19) Uani 1 1 d .
H23 H 0.6350 0.2558 0.7995 0.044 Uiso 1 1 calc R
C24 C 0.7643(4) 0.3572(4) 0.8755(3) 0.040(2) Uani 1 1 d .
H24 H 0.8017 0.3877 0.8760 0.048 Uiso 1 1 calc R
C25 C 0.7615(4) 0.3374(5) 0.9514(2) 0.046(2) Uani 1 1 d .
H25A H 0.8087 0.3545 0.9507 0.055 Uiso 1 1 calc R
H25B H 0.7619 0.2927 0.9657 0.055 Uiso 1 1 calc R
C26 C 0.7191(4) 0.3859(4) 0.9755(2) 0.0403(19) Uani 1 1 d .
C27 C 0.6824(5) 0.4350(5) 0.9562(3) 0.056(2) Uani 1 1 d .
H27 H 0.6823 0.4364 0.9268 0.067 Uiso 1 1 calc R
C28 C 0.6448(6) 0.4836(5) 0.9778(3) 0.074(3) Uani 1 1 d .
H28 H 0.6180 0.5162 0.9636 0.089 Uiso 1 1 calc R
C29 C 0.6475(6) 0.4830(5) 1.0206(3) 0.073(3) Uani 1 1 d .
H29 H 0.6247 0.5176 1.0358 0.088 Uiso 1 1 calc R
C30 C 0.6828(5) 0.4332(5) 1.0413(3) 0.054(2) Uani 1 1 d .
H30 H 0.6817 0.4321 1.0707 0.065 Uiso 1 1 calc R
C31 C 0.7197(4) 0.3848(4) 1.0202(3) 0.043(2) Uani 1 1 d .
C32 C 0.7635(4) 0.3354(5) 1.0439(2) 0.046(2) Uani 1 1 d .
H32A H 0.7650 0.2915 1.0287 0.055 Uiso 1 1 calc R
H32B H 0.8102 0.3536 1.0451 0.055 Uiso 1 1 calc R
C33 C 0.7484(4) 0.3456(4) 1.1961(3) 0.045(2) Uani 1 1 d .
C34 C 0.7445(5) 0.4131(5) 1.2078(3) 0.064(3) Uani 1 1 d .
H34 H 0.7360 0.4477 1.1878 0.077 Uiso 1 1 calc R
C35 C 0.7534(6) 0.4299(5) 1.2496(3) 0.067(3) Uani 1 1 d .
H35 H 0.7493 0.4761 1.2582 0.081 Uiso 1 1 calc R
C36 C 0.7681(5) 0.3803(5) 1.2781(3) 0.058(3) Uani 1 1 d .
H36 H 0.7738 0.3920 1.3064 0.070 Uiso 1 1 calc R
C37 C 0.7747(4) 0.3132(5) 1.2656(3) 0.050(2) Uani 1 1 d .
H37 H 0.7869 0.2793 1.2853 0.060 Uiso 1 1 calc R
C38 C 0.7638(4) 0.2946(4) 1.2250(2) 0.041(2) Uani 1 1 d .
H38 H 0.7668 0.2481 1.2168 0.049 Uiso 1 1 calc R
C39 C 0.5288(4) 0.1357(4) 1.1931(2) 0.0374(19) Uani 1 1 d .
C40 C 0.5125(4) 0.1863(4) 1.2214(2) 0.043(2) Uani 1 1 d .
H40 H 0.5113 0.2329 1.2132 0.051 Uiso 1 1 calc R
C41 C 0.4978(5) 0.1680(5) 1.2625(3) 0.054(2) Uani 1 1 d .
H41 H 0.4860 0.2017 1.2824 0.065 Uiso 1 1 calc R
C42 C 0.5009(5) 0.1001(5) 1.2731(3) 0.058(3) Uani 1 1 d .
H42 H 0.4920 0.0873 1.3009 0.069 Uiso 1 1 calc R
C43 C 0.5161(5) 0.0508(5) 1.2452(3) 0.057(3) Uani 1 1 d .
H43 H 0.5173 0.0044 1.2537 0.068 Uiso 1 1 calc R
C44 C 0.5303(4) 0.0680(4) 1.2035(3) 0.051(2) Uani 1 1 d .
H44 H 0.5403 0.0338 1.1836 0.061 Uiso 1 1 calc R
C45 C 0.5312(4) 0.1466(4) 0.7972(2) 0.042(2) Uani 1 1 d .
C46 C 0.5810(5) 0.1275(5) 0.7702(3) 0.053(2) Uani 1 1 d .
H46 H 0.6263 0.1219 0.7796 0.064 Uiso 1 1 calc R
C47 C 0.5651(6) 0.1165(5) 0.7294(3) 0.060(3) Uani 1 1 d .
H47 H 0.5993 0.1027 0.7105 0.072 Uiso 1 1 calc R
C48 C 0.4998(7) 0.1253(5) 0.7159(3) 0.070(3) Uani 1 1 d .
H48 H 0.4893 0.1188 0.6874 0.084 Uiso 1 1 calc R
C49 C 0.4504(6) 0.1431(5) 0.7427(3) 0.070(3) Uani 1 1 d .
H49 H 0.4052 0.1478 0.7332 0.084 Uiso 1 1 calc R
C50 C 0.4652(5) 0.1547(5) 0.7846(3) 0.059(3) Uani 1 1 d .
H50 H 0.4308 0.1677 0.8036 0.071 Uiso 1 1 calc R
C51 C 0.7453(4) 0.3606(4) 0.7997(3) 0.041(2) Uani 1 1 d .
C52 C 0.6919(4) 0.3788(5) 0.7740(3) 0.050(2) Uani 1 1 d .
H52 H 0.6469 0.3798 0.7843 0.060 Uiso 1 1 calc R
C53 C 0.7048(4) 0.3957(4) 0.7329(3) 0.046(2) Uani 1 1 d .
H53 H 0.6686 0.4072 0.7148 0.055 Uiso 1 1 calc R
C54 C 0.7705(5) 0.3955(5) 0.7185(3) 0.055(2) Uani 1 1 d .
H54 H 0.7795 0.4062 0.6904 0.066 Uiso 1 1 calc R
C55 C 0.8219(5) 0.3805(5) 0.7441(3) 0.058(3) Uani 1 1 d .
H55 H 0.8671 0.3821 0.7340 0.070 Uiso 1 1 calc R
C56 C 0.8098(4) 0.3623(4) 0.7856(3) 0.049(2) Uani 1 1 d .
H56 H 0.8465 0.3514 0.8035 0.059 Uiso 1 1 calc R
O1S O 0.6210(3) 0.4275(4) 0.1361(2) 0.072(2) Uiso 1 1 d D
C1S C 0.5992(7) 0.4984(4) 0.1443(4) 0.098(4) Uiso 1 1 d D
O2S O 0.6242(5) 0.4361(5) 0.8593(3) 0.114(3) Uiso 1 1 d D
C2S C 0.6181(8) 0.5074(6) 0.8445(5) 0.125(6) Uiso 1 1 d D
O3S O 0.5137(5) 0.3681(5) 0.8852(3) 0.122(3) Uiso 1 1 d D
C3S C 0.5032(7) 0.3891(8) 0.9287(3) 0.113(5) Uiso 1 1 d D
O4S O 0.3794(7) 0.0351(8) 0.0122(4) 0.168(5) Uiso 1 1 d D
C4S C 0.4443(10) 0.0080(16) -0.0037(7) 0.226(12) Uiso 1 1 d D
O5S O 0.5183(5) 0.3589(4) 0.1066(3) 0.099(3) Uiso 1 1 d D
C5S C 0.4971(8) 0.3903(8) 0.0670(4) 0.123(5) Uiso 1 1 d D
O6S O 0.7883(6) 0.1425(6) 0.0717(4) 0.069(4) Uiso 0.50 1 d PD
C6S C 0.7442(7) 0.0929(7) 0.0931(4) 0.035(4) Uiso 0.50 1 d PD
O7S O 0.2905(7) 0.3533(7) 0.0735(4) 0.069(4) Uiso 0.50 1 d PD
C7S C 0.2466(9) 0.3999(9) 0.0976(6) 0.065(5) Uiso 0.50 1 d PD
O1W O 0.7196(4) 0.1704(4) 0.9960(2) 0.077(2) Uani 1 1 d .

loop_
_atom_site_aniso_label
_atom_site_aniso_U_11
_atom_site_aniso_U_22
_atom_site_aniso_U_33
_atom_site_aniso_U_23
_atom_site_aniso_U_13
_atom_site_aniso_U_12
Br1 0.0691(7) 0.0588(6) 0.0408(5) 0.0014(4) -0.0134(4) 0.0052(5)
Br2 0.0706(7) 0.0726(7) 0.0365(5) -0.0065(4) 0.0097(4) -0.0034(5)
Br3 0.0422(6) 0.0422(6) 0.1410(12) 0.0209(6) 0.0195(6) 0.0070(5)
N1 0.043(4) 0.038(4) 0.038(4) 0.007(3) -0.013(3) -0.011(3)
N2 0.052(4) 0.049(5) 0.041(4) 0.013(3) -0.010(3) -0.007(4)
N3 0.036(4) 0.036(4) 0.032(4) 0.003(3) -0.007(3) -0.005(3)
N4 0.050(4) 0.023(3) 0.029(4) 0.004(3) -0.001(3) -0.007(3)
N5 0.038(4) 0.040(4) 0.021(3) -0.002(3) -0.002(3) -0.011(3)
N6 0.042(4) 0.048(4) 0.027(4) 0.000(3) 0.004(3) -0.011(3)
N7 0.035(4) 0.039(4) 0.040(4) -0.002(3) -0.001(3) 0.004(3)
N8 0.036(4) 0.037(4) 0.044(4) -0.001(3) 0.009(3) -0.008(3)
C1 0.039(5) 0.045(5) 0.053(6) 0.020(4) -0.007(4) -0.010(4)
C2 0.036(4) 0.028(4) 0.044(5) 0.008(4) -0.005(4) -0.001(3)
C3 0.035(4) 0.041(5) 0.039(5) 0.010(4) -0.006(4) -0.005(4)
C4 0.051(5) 0.039(5) 0.033(5) 0.004(4) -0.004(4) -0.006(4)
C5 0.037(4) 0.032(4) 0.035(4) 0.002(3) -0.005(3) 0.004(3)
C6 0.036(4) 0.032(4) 0.032(4) 0.001(3) -0.003(3) 0.003(3)
C7 0.044(5) 0.028(4) 0.044(5) 0.007(4) -0.010(4) 0.004(4)
C8 0.051(5) 0.034(5) 0.032(5) 0.004(4) -0.003(4) -0.010(4)
C9 0.049(5) 0.037(5) 0.032(4) -0.002(3) -0.005(4) -0.008(4)
C10 0.035(4) 0.042(5) 0.035(5) 0.003(4) -0.002(4) -0.009(4)
C11 0.034(5) 0.084(7) 0.040(5) -0.002(5) 0.005(4) 0.008(5)
C12 0.046(6) 0.109(9) 0.057(7) -0.007(6) 0.010(5) 0.028(6)
C13 0.051(6) 0.124(10) 0.051(6) 0.007(6) -0.008(5) 0.038(6)
C14 0.048(5) 0.094(8) 0.036(5) 0.004(5) 0.000(4) 0.018(5)
C15 0.031(4) 0.051(5) 0.031(4) -0.003(4) 0.003(3) -0.007(4)
C16 0.064(6) 0.042(5) 0.026(4) 0.003(4) 0.004(4) -0.011(4)
C17 0.038(5) 0.043(5) 0.039(5) -0.001(4) 0.006(4) -0.005(4)
C18 0.039(4) 0.032(4) 0.035(4) -0.008(3) 0.005(3) -0.012(4)
C19 0.036(4) 0.034(4) 0.035(5) -0.003(4) 0.005(3) -0.003(3)
C20 0.039(5) 0.040(5) 0.031(4) -0.002(3) -0.002(3) 0.003(4)
C21 0.035(4) 0.033(4) 0.044(5) -0.007(4) 0.000(4) -0.007(4)
C22 0.041(5) 0.036(4) 0.033(4) -0.003(3) 0.013(3) -0.009(4)
C23 0.039(5) 0.041(5) 0.029(4) -0.001(3) 0.004(3) -0.004(4)
C24 0.025(4) 0.050(5) 0.045(5) -0.005(4) -0.004(4) -0.005(4)
C25 0.043(5) 0.049(5) 0.045(5) -0.003(4) -0.014(4) -0.007(4)
C26 0.049(5) 0.036(5) 0.035(5) -0.003(4) -0.007(4) -0.011(4)
C27 0.082(7) 0.054(6) 0.032(5) 0.004(4) -0.010(5) 0.000(5)
C28 0.124(9) 0.050(6) 0.048(6) 0.002(5) -0.007(6) 0.026(6)
C29 0.122(9) 0.052(6) 0.046(6) -0.005(5) 0.003(6) 0.017(6)
C30 0.080(7) 0.048(6) 0.035(5) 0.003(4) -0.001(5) -0.003(5)
C31 0.048(5) 0.038(5) 0.044(5) 0.003(4) 0.004(4) -0.010(4)
C32 0.042(5) 0.056(6) 0.039(5) 0.011(4) 0.001(4) -0.009(4)
C33 0.051(5) 0.046(5) 0.039(5) 0.009(4) -0.020(4) -0.009(4)
C34 0.104(8) 0.036(5) 0.053(6) 0.008(4) -0.028(6) -0.001(5)
C35 0.098(8) 0.035(5) 0.069(7) -0.004(5) -0.030(6) -0.002(5)
C36 0.082(7) 0.052(6) 0.042(5) -0.001(4) -0.026(5) 0.000(5)
C37 0.055(6) 0.051(6) 0.045(6) 0.003(4) -0.016(4) -0.001(4)
C38 0.043(5) 0.035(5) 0.046(5) 0.008(4) -0.005(4) -0.008(4)
C39 0.037(5) 0.038(5) 0.037(5) 0.014(4) -0.002(4) -0.009(4)
C40 0.055(5) 0.042(5) 0.031(5) -0.001(4) 0.006(4) -0.009(4)
C41 0.061(6) 0.065(7) 0.038(5) 0.000(5) -0.001(4) -0.022(5)
C42 0.060(6) 0.077(8) 0.037(5) 0.011(5) 0.004(4) -0.032(5)
C43 0.075(7) 0.050(6) 0.046(6) 0.019(5) 0.002(5) -0.012(5)
C44 0.061(6) 0.038(5) 0.053(6) 0.010(4) -0.008(4) -0.009(4)
C45 0.053(6) 0.034(5) 0.039(5) 0.003(4) 0.003(4) -0.005(4)
C46 0.049(6) 0.065(6) 0.045(6) -0.012(5) 0.015(4) -0.019(5)
C47 0.072(7) 0.058(6) 0.051(6) -0.017(5) 0.017(5) -0.020(5)
C48 0.142(12) 0.036(6) 0.033(5) 0.002(4) -0.014(7) -0.016(7)
C49 0.083(8) 0.064(7) 0.062(7) -0.012(6) -0.035(6) 0.012(6)
C50 0.061(7) 0.057(6) 0.059(6) -0.014(5) -0.008(5) -0.001(5)
C51 0.047(5) 0.030(5) 0.044(5) -0.006(4) 0.011(4) -0.006(4)
C52 0.037(5) 0.056(6) 0.058(6) -0.005(5) 0.006(4) 0.000(4)
C53 0.051(6) 0.047(5) 0.041(5) -0.001(4) -0.003(4) -0.008(4)
C54 0.072(7) 0.041(5) 0.052(6) 0.007(4) 0.022(5) 0.001(5)
C55 0.052(6) 0.059(6) 0.065(7) 0.021(5) 0.022(5) -0.004(5)
C56 0.044(5) 0.046(5) 0.058(6) 0.003(4) 0.010(4) -0.001(4)
O1W 0.074(5) 0.082(5) 0.074(5) 0.017(4) 0.013(4) 0.017(4)

loop_
_atom_type_symbol
_atom_type_description
_atom_type_scat_dispersion_real
_atom_type_scat_dispersion_imag
_atom_type_scat_source
C C 0.0033 0.0016 'International Tables Vol C Tables 4.2.6.8 and 6.1.1.4'
H H 0.0000 0.0000 'International Tables Vol C Tables 4.2.6.8 and 6.1.1.4'
N N 0.0061 0.0033 'International Tables Vol C Tables 4.2.6.8 and 6.1.1.4'
O O 0.0106 0.0060 'International Tables Vol C Tables 4.2.6.8 and 6.1.1.4'
Br Br -0.2901 2.4595 'International Tables Vol C Tables 4.2.6.8 and 6.1.1.4'

loop_
_geom_angle_atom_site_label_1
_geom_angle_atom_site_label_2
_geom_angle_atom_site_label_3
_geom_angle
Br42 Br41 Br44 98.3(10)
Br41 Br42 Br43 33.5(7)
Br41 Br42 Br44 53.6(9)
Br43 Br42 Br44 20.1(6)
Br44 Br43 Br42 127.3(14)
Br43 Br44 Br41 4.6(9)
Br43 Br44 Br42 32.7(9)
Br41 Br44 Br42 28.1(4)
C1 N1 C2 106.5(7)
C1 N1 C33 127.9(7)
C2 N1 C33 125.5(7)
C1 N2 C3 108.5(7)
C1 N2 C32 125.9(7)
C3 N2 C32 125.6(7)
C8 N3 C5 108.8(6)
C8 N3 C9 126.4(7)
C5 N3 C9 124.6(6)
C8 N4 C6 107.6(6)
C8 N4 C39 125.8(6)
C6 N4 C39 126.2(6)
C17 N5 C18 109.4(6)
C17 N5 C45 126.0(7)
C18 N5 C45 124.6(6)
C17 N6 C19 109.5(6)
C17 N6 C16 125.2(7)
C19 N6 C16 125.2(6)
C24 N7 C21 107.7(6)
C24 N7 C25 125.4(7)
C21 N7 C25 126.9(7)
C24 N8 C22 107.6(6)
C24 N8 C51 126.5(7)
C22 N8 C51 125.9(7)
N1 C1 N2 112.4(7)
N1 C1 H1 123.8
N2 C1 H1 123.8
C7 C2 C3 122.2(7)
C7 C2 N1 130.0(7)
C3 C2 N1 107.9(7)
C4 C3 N2 130.7(8)
C4 C3 C2 124.6(7)
N2 C3 C2 104.7(7)
C3 C4 C5 114.0(8)
C3 C4 H4 123.0
C5 C4 H4 123.0
C4 C5 N3 131.1(7)
C4 C5 C6 122.3(7)
N3 C5 C6 106.5(7)
C7 C6 C5 123.6(7)
C7 C6 N4 130.2(7)
C5 C6 N4 106.2(6)
C2 C7 C6 113.4(8)
C2 C7 H7 123.3
C6 C7 H7 123.3
N3 C8 N4 110.9(7)
N3 C8 H8 124.5
N4 C8 H8 124.5
N3 C9 C10 112.6(7)
N3 C9 H9A 109.1
C10 C9 H9A 109.1
N3 C9 H9B 109.1
C10 C9 H9B 109.1
H9A C9 H9B 107.8
C15 C10 C11 118.3(7)
C15 C10 C9 121.8(7)
C11 C10 C9 119.6(7)
C12 C11 C10 120.1(8)
C12 C11 H11 119.9
C10 C11 H11 119.9
C13 C12 C11 120.7(9)
C13 C12 H12 119.6
C11 C12 H12 119.6
C12 C13 C14 120.7(9)
C12 C13 H13 119.7
C14 C13 H13 119.7
C13 C14 C15 118.0(8)
C13 C14 H14 121.0
C15 C14 H14 121.0
C10 C15 C14 122.0(7)
C10 C15 C16 119.8(7)
C14 C15 C16 118.1(7)
N6 C16 C15 112.0(7)
N6 C16 H16A 109.2
C15 C16 H16A 109.2
N6 C16 H16B 109.2
C15 C16 H16B 109.2
H16A C16 H16B 107.9
N5 C17 N6 109.3(7)
N5 C17 H17 125.3
N6 C17 H17 125.3
C23 C18 N5 130.6(7)
C23 C18 C19 124.2(7)
N5 C18 C19 105.2(6)
N6 C19 C20 130.8(7)
N6 C19 C18 106.6(6)
C20 C19 C18 122.6(7)
C19 C20 C21 112.8(7)
C19 C20 H20 123.6
C21 C20 H20 123.6
N7 C21 C22 107.6(7)
N7 C21 C20 128.8(7)
C22 C21 C20 123.6(7)
C23 C22 C21 123.9(7)
C23 C22 N8 130.1(7)
C21 C22 N8 105.9(7)
C18 C23 C22 112.7(7)
C18 C23 H23 123.6
C22 C23 H23 123.6
N7 C24 N8 111.3(7)
N7 C24 H24 124.4
N8 C24 H24 124.4
N7 C25 C26 113.3(7)
N7 C25 H25A 108.9
C26 C25 H25A 108.9
N7 C25 H25B 108.9
C26 C25 H25B 108.9
H25A C25 H25B 107.7
C27 C26 C31 118.3(8)
C27 C26 C25 120.9(8)
C31 C26 C25 120.7(7)
C26 C27 C28 122.5(9)
C26 C27 H27 118.7
C28 C27 H27 118.7
C29 C28 C27 118.4(9)
C29 C28 H28 120.8
C27 C28 H28 120.8
C30 C29 C28 120.8(9)
C30 C29 H29 119.6
C28 C29 H29 119.6
C29 C30 C31 121.1(9)
C29 C30 H30 119.4
C31 C30 H30 119.4
C30 C31 C26 118.7(8)
C30 C31 C32 119.6(8)
C26 C31 C32 121.5(7)
N2 C32 C31 113.6(7)
N2 C32 H32A 108.8
C31 C32 H32A 108.8
N2 C32 H32B 108.8
C31 C32 H32B 108.8
H32A C32 H32B 107.7
C34 C33 C38 120.9(8)
C34 C33 N1 119.8(7)
C38 C33 N1 119.3(8)
C33 C34 C35 118.9(8)
C33 C34 H34 120.5
C35 C34 H34 120.5
C36 C35 C34 120.5(9)
C36 C35 H35 119.8
C34 C35 H35 119.8
C35 C36 C37 120.0(9)
C35 C36 H36 120.0
C37 C36 H36 120.0
C38 C37 C36 121.0(8)
C38 C37 H37 119.5
C36 C37 H37 119.5
C37 C38 C33 118.7(8)
C37 C38 H38 120.7
C33 C38 H38 120.7
C44 C39 C40 122.3(8)
C44 C39 N4 118.6(8)
C40 C39 N4 119.1(7)
C39 C40 C41 119.3(8)
C39 C40 H40 120.4
C41 C40 H40 120.4
C42 C41 C40 118.2(9)
C42 C41 H41 120.9
C40 C41 H41 120.9
C43 C42 C41 122.3(9)
C43 C42 H42 118.8
C41 C42 H42 118.8
C42 C43 C44 120.5(9)
C42 C43 H43 119.8
C44 C43 H43 119.8
C39 C44 C43 117.4(9)
C39 C44 H44 121.3
C43 C44 H44 121.3
C46 C45 C50 121.6(8)
C46 C45 N5 119.2(8)
C50 C45 N5 119.1(8)
C45 C46 C47 119.4(9)
C45 C46 H46 120.3
C47 C46 H46 120.3
C48 C47 C46 120.2(9)
C48 C47 H47 119.9
C46 C47 H47 119.9
C49 C48 C47 120.3(9)
C49 C48 H48 119.8
C47 C48 H48 119.8
C48 C49 C50 120.8(10)
C48 C49 H49 119.6
C50 C49 H49 119.6
C45 C50 C49 117.7(10)
C45 C50 H50 121.1
C49 C50 H50 121.1
C56 C51 C52 120.5(8)
C56 C51 N8 120.1(8)
C52 C51 N8 119.4(7)
C51 C52 C53 119.5(8)
C51 C52 H52 120.3
C53 C52 H52 120.3
C54 C53 C52 119.5(8)
C54 C53 H53 120.2
C52 C53 H53 120.2
C55 C54 C53 120.5(9)
C55 C54 H54 119.8
C53 C54 H54 119.8
C54 C55 C56 120.9(9)
C54 C55 H55 119.6
C56 C55 H55 119.6
C51 C56 C55 119.1(9)
C51 C56 H56 120.5
C55 C56 H56 120.5

loop_
_geom_bond_atom_site_label_1
_geom_bond_atom_site_label_2
_geom_bond_distance
Br41 Br42 0.556(7)
Br41 Br44 0.950(7)
Br42 Br43 0.792(7)
Br42 Br44 1.168(8)
Br43 Br44 0.504(7)
N1 C1 1.313(10)
N1 C2 1.413(10)
N1 C33 1.420(10)
N2 C1 1.330(11)
N2 C3 1.405(10)
N2 C32 1.477(10)
N3 C8 1.328(9)
N3 C5 1.397(10)
N3 C9 1.468(9)
N4 C8 1.341(9)
N4 C6 1.417(10)
N4 C39 1.435(9)
N5 C17 1.343(10)
N5 C18 1.408(9)
N5 C45 1.432(10)
N6 C17 1.350(10)
N6 C19 1.383(10)
N6 C16 1.480(9)
N7 C24 1.335(10)
N7 C21 1.388(9)
N7 C25 1.456(10)
N8 C24 1.337(10)
N8 C22 1.409(9)
N8 C51 1.440(10)
C1 H1 0.9500
C2 C7 1.383(11)
C2 C3 1.407(11)
C3 C4 1.360(11)
C4 C5 1.380(11)
C4 H4 0.9500
C5 C6 1.407(11)
C6 C7 1.393(11)
C7 H7 0.9500
C8 H8 0.9500
C9 C10 1.478(11)
C9 H9A 0.9900
C9 H9B 0.9900
C10 C15 1.387(11)
C10 C11 1.391(11)
C11 C12 1.383(13)
C11 H11 0.9500
C12 C13 1.373(14)
C12 H12 0.9500
C13 C14 1.387(13)
C13 H13 0.9500
C14 C15 1.396(11)
C14 H14 0.9500
C15 C16 1.529(11)
C16 H16A 0.9900
C16 H16B 0.9900
C17 H17 0.9500
C18 C23 1.375(10)
C18 C19 1.432(11)
C19 C20 1.387(11)
C20 C21 1.401(11)
C20 H20 0.9500
C21 C22 1.400(10)
C22 C23 1.389(11)
C23 H23 0.9500
C24 H24 0.9500
C25 C26 1.487(11)
C25 H25A 0.9900
C25 H25B 0.9900
C26 C27 1.356(12)
C26 C31 1.444(12)
C27 C28 1.394(13)
C27 H27 0.9500
C28 C29 1.381(14)
C28 H28 0.9500
C29 C30 1.373(13)
C29 H29 0.9500
C30 C31 1.376(12)
C30 H30 0.9500
C31 C32 1.507(12)
C32 H32A 0.9900
C32 H32B 0.9900
C33 C34 1.376(12)
C33 C38 1.403(11)
C34 C35 1.402(13)
C34 H34 0.9500
C35 C36 1.370(12)
C35 H35 0.9500
C36 C37 1.381(12)
C36 H36 0.9500
C37 C38 1.378(11)
C37 H37 0.9500
C38 H38 0.9500
C39 C44 1.370(11)
C39 C40 1.387(11)
C40 C41 1.404(11)
C40 H40 0.9500
C41 C42 1.375(14)
C41 H41 0.9500
C42 C43 1.354(13)
C42 H42 0.9500
C43 C44 1.415(12)
C43 H43 0.9500
C44 H44 0.9500
C45 C46 1.368(11)
C45 C50 1.374(12)
C46 C47 1.372(12)
C46 H46 0.9500
C47 C48 1.372(15)
C47 H47 0.9500
C48 C49 1.352(15)
C48 H48 0.9500
C49 C50 1.401(13)
C49 H49 0.9500
C50 H50 0.9500
C51 C56 1.353(11)
C51 C52 1.390(12)
C52 C53 1.392(11)
C52 H52 0.9500
C53 C54 1.377(12)
C53 H53 0.9500
C54 C55 1.341(13)
C54 H54 0.9500
C55 C56 1.410(12)
C55 H55 0.9500
C56 H56 0.9500
O1S C1S 1.478(12)
O2S C2S 1.481(16)
O3S C3S 1.479(14)
O4S C4S 1.48(3)
O5S C5S 1.480(17)
O6S C6S 1.478(2)
O7S C7S 1.480(2)

loop_
_geom_torsion_atom_site_label_1
_geom_torsion_atom_site_label_2
_geom_torsion_atom_site_label_3
_geom_torsion_atom_site_label_4
_geom_torsion
Br44 Br41 Br42 Br43 -0.6(10)
Br41 Br42 Br43 Br44 179(2)
Br42 Br43 Br44 Br41 -6(10)
Br42 Br41 Br44 Br43 173(11)
Br41 Br42 Br44 Br43 -1.0(15)
Br43 Br42 Br44 Br41 1.0(15)
C2 N1 C1 N2 1.2(10)
C33 N1 C1 N2 -177.7(8)
C3 N2 C1 N1 -0.6(10)
C32 N2 C1 N1 -178.8(7)
C1 N1 C2 C7 177.0(8)
C33 N1 C2 C7 -4.1(13)
C1 N1 C2 C3 -1.3(9)
C33 N1 C2 C3 177.7(7)
C1 N2 C3 C4 -176.8(9)
C32 N2 C3 C4 1.4(14)
C1 N2 C3 C2 -0.2(9)
C32 N2 C3 C2 178.0(7)
C7 C2 C3 C4 -0.6(13)
N1 C2 C3 C4 177.8(8)
C7 C2 C3 N2 -177.5(7)
N1 C2 C3 N2 0.9(8)
N2 C3 C4 C5 177.1(8)
C2 C3 C4 C5 1.0(12)
C3 C4 C5 N3 -176.6(8)
C3 C4 C5 C6 -0.7(12)
C8 N3 C5 C4 175.7(8)
C9 N3 C5 C4 -0.2(13)
C8 N3 C5 C6 -0.7(8)
C9 N3 C5 C6 -176.6(7)
C4 C5 C6 C7 -0.1(12)
N3 C5 C6 C7 176.7(7)
C4 C5 C6 N4 -177.4(7)
N3 C5 C6 N4 -0.6(8)
C8 N4 C6 C7 -175.4(8)
C39 N4 C6 C7 -2.0(13)
C8 N4 C6 C5 1.7(8)
C39 N4 C6 C5 175.1(7)
C3 C2 C7 C6 -0.2(11)
N1 C2 C7 C6 -178.2(8)
C5 C6 C7 C2 0.5(11)
N4 C6 C7 C2 177.2(7)
C5 N3 C8 N4 1.9(9)
C9 N3 C8 N4 177.6(7)
C6 N4 C8 N3 -2.2(9)
C39 N4 C8 N3 -175.7(7)
C8 N3 C9 C10 104.0(9)
C5 N3 C9 C10 -80.9(9)
N3 C9 C10 C15 161.4(7)
N3 C9 C10 C11 -24.3(10)
C15 C10 C11 C12 -0.7(13)
C9 C10 C11 C12 -175.2(9)
C10 C11 C12 C13 0.9(16)
C11 C12 C13 C14 -1.8(17)
C12 C13 C14 C15 2.3(16)
C11 C10 C15 C14 1.4(12)
C9 C10 C15 C14 175.7(8)
C11 C10 C15 C16 -175.0(8)
C9 C10 C15 C16 -0.6(11)
C13 C14 C15 C10 -2.1(14)
C13 C14 C15 C16 174.2(9)
C17 N6 C16 C15 -105.3(9)
C19 N6 C16 C15 79.2(10)
C10 C15 C16 N6 -158.5(7)
C14 C15 C16 N6 25.1(10)
C18 N5 C17 N6 1.4(9)
C45 N5 C17 N6 178.3(7)
C19 N6 C17 N5 -1.6(9)
C16 N6 C17 N5 -177.7(7)
C17 N5 C18 C23 177.4(8)
C45 N5 C18 C23 0.4(13)
C17 N5 C18 C19 -0.7(9)
C45 N5 C18 C19 -177.6(7)
C17 N6 C19 C20 -177.2(8)
C16 N6 C19 C20 -1.1(14)
C17 N6 C19 C18 1.2(9)
C16 N6 C19 C18 177.3(7)
C23 C18 C19 N6 -178.5(8)
N5 C18 C19 N6 -0.3(8)
C23 C18 C19 C20 0.0(13)
N5 C18 C19 C20 178.2(7)
N6 C19 C20 C21 176.4(8)
C18 C19 C20 C21 -1.7(11)
C24 N7 C21 C22 0.0(9)
C25 N7 C21 C22 -178.9(7)
C24 N7 C21 C20 178.8(8)
C25 N7 C21 C20 0.0(13)
C19 C20 C21 N7 -175.4(8)
C19 C20 C21 C22 3.3(11)
N7 C21 C22 C23 175.7(7)
C20 C21 C22 C23 -3.3(13)
N7 C21 C22 N8 -1.3(8)
C20 C21 C22 N8 179.8(7)
C24 N8 C22 C23 -174.5(8)
C51 N8 C22 C23 4.0(13)
C24 N8 C22 C21 2.1(9)
C51 N8 C22 C21 -179.4(7)
N5 C18 C23 C22 -177.4(8)
C19 C18 C23 C22 0.3(12)
C21 C22 C23 C18 1.2(12)
N8 C22 C23 C18 177.4(8)
C21 N7 C24 N8 1.4(9)
C25 N7 C24 N8 -179.7(7)
C22 N8 C24 N7 -2.3(9)
C51 N8 C24 N7 179.3(7)
C24 N7 C25 C26 100.7(9)
C21 N7 C25 C26 -80.7(10)
N7 C25 C26 C27 -25.4(11)
N7 C25 C26 C31 158.9(7)
C31 C26 C27 C28 -0.9(14)
C25 C26 C27 C28 -176.7(9)
C26 C27 C28 C29 2.7(16)
C27 C28 C29 C30 -4.2(17)
C28 C29 C30 C31 3.9(16)
C29 C30 C31 C26 -2.0(14)
C29 C30 C31 C32 173.8(9)
C27 C26 C31 C30 0.5(12)
C25 C26 C31 C30 176.2(8)
C27 C26 C31 C32 -175.2(8)
C25 C26 C31 C32 0.6(11)
C1 N2 C32 C31 -103.5(9)
C3 N2 C32 C31 78.6(10)
C30 C31 C32 N2 26.8(11)
C26 C31 C32 N2 -157.6(7)
C1 N1 C33 C34 58.3(13)
C2 N1 C33 C34 -120.4(10)
C1 N1 C33 C38 -123.0(9)
C2 N1 C33 C38 58.3(12)
C38 C33 C34 C35 -2.7(16)
N1 C33 C34 C35 176.0(9)
C33 C34 C35 C36 2.3(17)
C34 C35 C36 C37 0.4(17)
C35 C36 C37 C38 -2.8(15)
C36 C37 C38 C33 2.4(13)
C34 C33 C38 C37 0.5(14)
N1 C33 C38 C37 -178.3(8)
C8 N4 C39 C44 46.9(11)
C6 N4 C39 C44 -125.4(8)
C8 N4 C39 C40 -134.3(8)
C6 N4 C39 C40 53.4(11)
C44 C39 C40 C41 0.9(13)
N4 C39 C40 C41 -177.8(7)
C39 C40 C41 C42 0.7(13)
C40 C41 C42 C43 -1.4(14)
C41 C42 C43 C44 0.6(15)
C40 C39 C44 C43 -1.7(13)
N4 C39 C44 C43 177.0(7)
C42 C43 C44 C39 1.0(13)
C17 N5 C45 C46 -120.3(9)
C18 N5 C45 C46 56.1(11)
C17 N5 C45 C50 62.0(11)
C18 N5 C45 C50 -121.6(9)
C50 C45 C46 C47 0.4(14)
N5 C45 C46 C47 -177.2(8)
C45 C46 C47 C48 0.6(15)
C46 C47 C48 C49 -1.7(15)
C47 C48 C49 C50 1.7(16)
C46 C45 C50 C49 -0.4(14)
N5 C45 C50 C49 177.2(8)
C48 C49 C50 C45 -0.6(15)
C24 N8 C51 C56 45.6(12)
C22 N8 C51 C56 -132.6(8)
C24 N8 C51 C52 -135.8(9)
C22 N8 C51 C52 46.0(11)
C56 C51 C52 C53 3.2(13)
N8 C51 C52 C53 -175.4(8)
C51 C52 C53 C54 -1.4(13)
C52 C53 C54 C55 -1.2(14)
C53 C54 C55 C56 2.1(15)
C52 C51 C56 C55 -2.3(13)
N8 C51 C56 C55 176.3(7)
C54 C55 C56 C51 -0.4(14)
